data_4308950
loop_
_publ_author_name
'Alvaro D\'iez'
'Juan Forni\'es'
'Ana Garc\'ia'
'Elena Lalinde'
'M. Teresa Moreno'

_publ_section_title
;
Synthesis, Structural Characterization, and Photophysical Properties of
Palladium and Platinum(II) Complexes Containing 7,8-Benzoquinolinate and
Various Phosphine Ligands
;
_journal_name_full 'Inorganic Chemistry'
_journal_page_first 2443
_journal_page_last 2453
_journal_paper_doi 10.1021/ic048272g
_journal_volume 44
_journal_year 2005
_chemical_formula_sum 'C51 H47 Cl N O5 P2 Pt'
_chemical_formula_weight 1046.38
_chemical_name_common 'agf11: ad45'
_chemical_name_systematic
;
 ?
;
_space_group_IT_number 14
_symmetry_cell_setting monoclinic
_symmetry_space_group_name_Hall '-P 2yn'
_symmetry_space_group_name_H-M 'P 1 21/n 1'
_atom_sites_solution_hydrogens geom
_atom_sites_solution_primary direct
_atom_sites_solution_secondary difmap
_cell_angle_alpha 90
_cell_angle_beta 110.6080(10)
_cell_angle_gamma 90
_cell_formula_units_Z 4
_cell_length_a 15.5499(2)
_cell_length_b 14.5206(2)
_cell_length_c 20.9079(4)
_cell_measurement_reflns_used 28750
_cell_measurement_temperature 173.0(10)
_cell_volume 4418.79(12)
_computing_cell_refinement 'HKL Scalepack (Otwinowski & Minor 1997)'
_computing_data_collection 'Collect (Nonius BV, 1997-2000)'
_computing_data_reduction 'HKL Denzo and Scalepack (Otwinowski & Minor 1997)'
_computing_structure_refinement 'SHELXL-97 (Sheldrick, 1997)'
_diffrn_ambient_temperature 173.0(10)
_diffrn_measured_fraction_theta_full 0.998
_diffrn_measured_fraction_theta_max 0.998
_diffrn_measurement_device '95mm CCD camera on \k-goniostat'
_diffrn_measurement_device_type KappaCCD
_diffrn_measurement_method CCD
_diffrn_orient_matrix_type 'by Nonius Collect from scalepack cell'
_diffrn_orient_matrix_UB_11 0.0201029
_diffrn_orient_matrix_UB_12 -0.0042374
_diffrn_orient_matrix_UB_13 0.0509034
_diffrn_orient_matrix_UB_21 -0.0654779
_diffrn_orient_matrix_UB_22 0.0043413
_diffrn_orient_matrix_UB_23 -0.0029701
_diffrn_orient_matrix_UB_31 -0.0053855
_diffrn_orient_matrix_UB_32 -0.0686
_diffrn_orient_matrix_UB_33 -0.0033322
_diffrn_radiation_monochromator graphite
_diffrn_radiation_type MoK\a
_diffrn_radiation_wavelength 0.71073
_diffrn_reflns_av_R_equivalents 0.0975
_diffrn_reflns_av_unetI/netI 0.1023
_diffrn_reflns_limit_h_max 20
_diffrn_reflns_limit_h_min -20
_diffrn_reflns_limit_k_max 18
_diffrn_reflns_limit_k_min -18
_diffrn_reflns_limit_l_max 27
_diffrn_reflns_limit_l_min -27
_diffrn_reflns_number 49070
_diffrn_reflns_theta_full 27.48
_diffrn_reflns_theta_max 27.48
_diffrn_reflns_theta_min 2.46
_exptl_absorpt_coefficient_mu 3.358
_exptl_absorpt_correction_T_max 0.849
_exptl_absorpt_correction_T_min 0.767
_exptl_absorpt_correction_type multi-scan
_exptl_absorpt_process_details
;
        multi-scan from symmetry-related measurements
 Sortav (Blessing 1995)
;
_exptl_crystal_colour yellow
_exptl_crystal_density_diffrn 1.573
_exptl_crystal_density_method 'not measured'
_exptl_crystal_description sheet
_exptl_crystal_F_000 2100
_exptl_crystal_size_max 0.25
_exptl_crystal_size_mid 0.15
_exptl_crystal_size_min 0.05
_refine_diff_density_max 1.652
_refine_diff_density_min -0.795
_refine_diff_density_rms 0.153
_refine_ls_extinction_method none
_refine_ls_goodness_of_fit_ref 1.001
_refine_ls_hydrogen_treatment mixed
_refine_ls_matrix_type full
_refine_ls_number_parameters 553
_refine_ls_number_reflns 10120
_refine_ls_number_restraints 0
_refine_ls_restrained_S_all 1.001
_refine_ls_R_factor_all 0.1027
_refine_ls_R_factor_gt 0.0499
_refine_ls_shift/su_max 0.001
_refine_ls_shift/su_mean 0
_refine_ls_structure_factor_coef Fsqd
_refine_ls_weighting_details 'calc w=1/[\s^2^(Fo^2^)+(0.0445P)^2^+0.0000P] where P=(Fo^2^+2Fc^2^)/3'
_refine_ls_weighting_scheme calc
_refine_ls_wR_factor_gt 0.0863
_refine_ls_wR_factor_ref 0.0994
_reflns_number_gt 6535
_reflns_number_total 10120
_reflns_threshold_expression >2sigma(I)
_cod_data_source_file ic048272gsi20041209_011236_2.cif
_cod_data_source_block for_complex_6.1(acetone)0.5(hexane)
_cod_depositor_comments
;
The following automatic conversions were performed:
'_symmetry_cell_setting' value 'Monoclinic' changed to 'monoclinic'
according to '/home/saulius/struct/CIF-dictionaries/cif_core.dic'
dictionary named 'cif_core.dic' version 2.4.1 from 2010-06-29.

Automatic conversion script
Id: cif_fix_enum 1527 2010-12-29 10:47:43Z saulius 
;
_cod_original_sg_symbol_H-M 'P 21/n'
_cod_database_code 4308950

loop_
_symmetry_equiv_pos_as_xyz
'x, y, z'
'-x+1/2, y+1/2, -z+1/2'
'-x, -y, -z'
'x-1/2, -y-1/2, z-1/2'

loop_
_atom_site_label
_atom_site_type_symbol
_atom_site_fract_x
_atom_site_fract_y
_atom_site_fract_z
_atom_site_U_iso_or_equiv
_atom_site_adp_type
_atom_site_occupancy
_atom_site_symmetry_multiplicity
_atom_site_calc_flag
_atom_site_refinement_flags
_atom_site_disorder_assembly
_atom_site_disorder_group
Pt1 Pt 0.259654(12) 0.222347(16) 0.012408(10) 0.02053(8) Uani 1 1 d . . .
P1 P 0.34019(9) 0.32950(11) 0.08826(7) 0.0225(3) Uani 1 1 d . A .
P2 P 0.18694(9) 0.34413(11) -0.05182(7) 0.0240(3) Uani 1 1 d . A .
N1A N 0.1941(3) 0.1160(3) -0.0552(2) 0.0200(11) Uani 0.5 1 d P A 1
C43A C 0.3201(3) 0.1083(4) 0.0717(2) 0.0242(12) Uani 0.5 1 d P A 1
C43B C 0.1941(3) 0.1160(3) -0.0552(2) 0.0200(11) Uani 0.5 1 d P A 2
N1B N 0.3201(3) 0.1083(4) 0.0717(2) 0.0242(12) Uani 0.5 1 d P A 2
C1 C 0.3039(3) 0.4444(4) 0.0550(3) 0.0248(13) Uani 1 1 d . . .
C2 C 0.2393(3) 0.4488(4) -0.0074(3) 0.0284(13) Uani 1 1 d . A .
H2 H 0.2212 0.5057 -0.0281 0.034 Uiso 1 1 calc R . .
C3 C 0.3522(3) 0.5278(4) 0.0932(3) 0.0279(14) Uani 1 1 d . A .
C4 C 0.3542(4) 0.5496(4) 0.1597(3) 0.0368(16) Uani 1 1 d . . .
H4 H 0.3227 0.5139 0.1811 0.044 Uiso 1 1 calc R A .
C5 C 0.4046(4) 0.6260(5) 0.1918(3) 0.0450(18) Uani 1 1 d . A .
H5 H 0.4066 0.64 0.2357 0.054 Uiso 1 1 calc R . .
C6 C 0.4497(4) 0.6796(4) 0.1639(3) 0.0370(16) Uani 1 1 d . . .
H6 H 0.4823 0.7301 0.1877 0.044 Uiso 1 1 calc R A .
C7 C 0.4485(4) 0.6604(5) 0.0992(3) 0.0424(16) Uani 1 1 d . A .
H7 H 0.4807 0.6977 0.0793 0.051 Uiso 1 1 calc R . .
C8 C 0.3988(4) 0.5850(4) 0.0632(3) 0.0347(15) Uani 1 1 d . . .
H8 H 0.397 0.5731 0.019 0.042 Uiso 1 1 calc R A .
C9 C 0.4626(3) 0.3297(4) 0.1037(2) 0.0266(13) Uani 1 1 d . . .
C10 C 0.4955(3) 0.2679(4) 0.0669(3) 0.0302(14) Uani 1 1 d . A .
H10 H 0.4556 0.2259 0.0375 0.036 Uiso 1 1 calc R . .
C11 C 0.5877(4) 0.2685(5) 0.0739(3) 0.0413(17) Uani 1 1 d . . .
H11 H 0.6091 0.2269 0.0491 0.05 Uiso 1 1 calc R A .
C12 C 0.6474(4) 0.3298(5) 0.1170(3) 0.0435(17) Uani 1 1 d . A .
H12 H 0.709 0.3301 0.1213 0.052 Uiso 1 1 calc R . .
C13 C 0.6158(4) 0.3906(5) 0.1536(3) 0.0411(17) Uani 1 1 d . . .
H13 H 0.6565 0.4316 0.1833 0.049 Uiso 1 1 calc R A .
C14 C 0.5237(3) 0.3917(4) 0.1470(3) 0.0317(14) Uani 1 1 d . A .
H14 H 0.503 0.4341 0.1717 0.038 Uiso 1 1 calc R . .
C15 C 0.3235(3) 0.3238(4) 0.1702(2) 0.0224(12) Uani 1 1 d . . .
C16 C 0.3943(4) 0.3103(4) 0.2323(3) 0.0350(15) Uani 1 1 d . A .
H16 H 0.4548 0.3085 0.234 0.042 Uiso 1 1 calc R . .
C17 C 0.3752(4) 0.2994(5) 0.2919(3) 0.0465(19) Uani 1 1 d . . .
H17 H 0.4223 0.2882 0.3332 0.056 Uiso 1 1 calc R A .
C18 C 0.2858(4) 0.3052(5) 0.2891(3) 0.047(2) Uani 1 1 d . A .
H18 H 0.2729 0.2989 0.3291 0.056 Uiso 1 1 calc R . .
C19 C 0.2150(4) 0.3202(5) 0.2285(3) 0.0435(17) Uani 1 1 d . . .
H19 H 0.155 0.3246 0.2276 0.052 Uiso 1 1 calc R A .
C20 C 0.2336(3) 0.3288(5) 0.1692(3) 0.0334(15) Uani 1 1 d . A .
H20 H 0.1856 0.338 0.128 0.04 Uiso 1 1 calc R . .
C21 C 0.0663(3) 0.3568(4) -0.0632(3) 0.0283(14) Uani 1 1 d . . .
C22 C 0.0277(4) 0.2945(5) -0.0305(3) 0.0378(17) Uani 1 1 d . A .
H22 H 0.0622 0.2449 -0.0068 0.045 Uiso 1 1 calc R . .
C23 C -0.0623(4) 0.3060(5) -0.0332(3) 0.053(2) Uani 1 1 d . . .
H23 H -0.0882 0.2646 -0.0112 0.063 Uiso 1 1 calc R A .
C24 C -0.1122(4) 0.3790(6) -0.0688(4) 0.063(2) Uani 1 1 d . A .
H24 H -0.1722 0.3874 -0.0704 0.076 Uiso 1 1 calc R . .
C25 C -0.0751(4) 0.4408(6) -0.1024(4) 0.064(2) Uani 1 1 d . . .
H25 H -0.1108 0.4887 -0.1277 0.077 Uiso 1 1 calc R A .
C26 C 0.0155(4) 0.4310(5) -0.0984(3) 0.0494(19) Uani 1 1 d . A .
H26 H 0.0418 0.4738 -0.1191 0.059 Uiso 1 1 calc R . .
C27 C 0.1984(3) 0.3534(4) -0.1353(3) 0.0258(13) Uani 1 1 d . . .
C28 C 0.1246(4) 0.3445(4) -0.1962(3) 0.0347(15) Uani 1 1 d . A .
H28 H 0.0652 0.3403 -0.1958 0.042 Uiso 1 1 calc R . .
C29 C 0.1396(4) 0.3420(5) -0.2576(3) 0.0412(17) Uani 1 1 d . . .
H29 H 0.0902 0.3347 -0.2983 0.049 Uiso 1 1 calc R A .
C30 C 0.2276(4) 0.3502(4) -0.2586(3) 0.0396(16) Uani 1 1 d . A .
H30 H 0.2373 0.3492 -0.3 0.047 Uiso 1 1 calc R . .
C31 C 0.3001(4) 0.3597(5) -0.1989(3) 0.0418(18) Uani 1 1 d . . .
H31 H 0.3593 0.3651 -0.1997 0.05 Uiso 1 1 calc R A .
C32 C 0.2859(4) 0.3615(5) -0.1374(3) 0.0391(17) Uani 1 1 d . A .
H32 H 0.3358 0.3683 -0.0969 0.047 Uiso 1 1 calc R . .
C33 C 0.1311(3) 0.1211(4) -0.1205(3) 0.0279(14) Uani 1 1 d . . .
H33 H 0.1114 0.1786 -0.1398 0.034 Uiso 1 1 calc R A 1
C34 C 0.0965(4) 0.0430(5) -0.1578(3) 0.0347(15) Uani 1 1 d . A .
H34 H 0.0539 0.049 -0.2019 0.042 Uiso 1 1 calc R . .
C35 C 0.1225(3) -0.0427(4) -0.1324(3) 0.0295(14) Uani 1 1 d . . .
H35 H 0.0977 -0.0945 -0.1586 0.035 Uiso 1 1 calc R A .
C36 C 0.1879(3) -0.0524(4) -0.0653(3) 0.0246(13) Uani 1 1 d . A .
C37 C 0.2189(4) -0.1377(4) -0.0331(3) 0.0296(14) Uani 1 1 d . . .
H37 H 0.1966 -0.1919 -0.0568 0.035 Uiso 1 1 calc R A .
C38 C 0.2800(3) -0.1426(4) 0.0311(3) 0.0284(14) Uani 1 1 d . A .
H38 H 0.2984 -0.1999 0.0511 0.034 Uiso 1 1 calc R . .
C39 C 0.3168(3) -0.0609(4) 0.0690(3) 0.0269(14) Uani 1 1 d . . .
C40 C 0.3809(3) -0.0619(4) 0.1369(3) 0.0288(14) Uani 1 1 d . A .
H40 H 0.4022 -0.1175 0.1589 0.035 Uiso 1 1 calc R . .
C41 C 0.4112(4) 0.0198(4) 0.1696(3) 0.0319(15) Uani 1 1 d . . .
H41 H 0.4522 0.0193 0.2145 0.038 Uiso 1 1 calc R A .
C42 C 0.3817(3) 0.1033(4) 0.1370(3) 0.0302(14) Uani 1 1 d . A .
H42 H 0.4046 0.1576 0.1603 0.036 Uiso 1 1 calc R B 1
C44 C 0.2878(3) 0.0249(4) 0.0388(3) 0.0224(12) Uani 1 1 d . A .
C45 C 0.2212(3) 0.0302(4) -0.0293(3) 0.0203(12) Uani 1 1 d . . .
Cl1 Cl 0.07107(9) -0.32160(12) -0.16121(7) 0.0382(4) Uani 1 1 d . . .
O1 O 0.0113(3) -0.2641(4) -0.1392(3) 0.0744(17) Uani 1 1 d . . .
O2 O 0.1356(3) -0.3643(3) -0.1025(2) 0.0583(14) Uani 1 1 d . . .
O3 O 0.0168(3) -0.3867(4) -0.2086(2) 0.0675(15) Uani 1 1 d . . .
O4 O 0.1200(3) -0.2632(3) -0.1928(2) 0.0549(13) Uani 1 1 d . . .
C100 C 0.1452(6) 0.0475(6) 0.1497(4) 0.081(3) Uani 1 1 d . . .
H10A H 0.1121 0.0178 0.175 0.121 Uiso 1 1 calc R . .
H10B H 0.1733 0.1027 0.173 0.121 Uiso 1 1 calc R . .
H10C H 0.1919 0.0067 0.1461 0.121 Uiso 1 1 calc R . .
C101 C 0.0792(5) 0.0716(6) 0.0785(4) 0.071(3) Uani 1 1 d . . .
H10D H 0.1124 0.1053 0.0545 0.086 Uiso 1 1 calc R . .
H10E H 0.0316 0.1118 0.0827 0.086 Uiso 1 1 calc R . .
C102 C -0.0340(5) 0.0123(6) -0.0363(4) 0.070(2) Uani 1 1 d . . .
H10F H -0.0816 0.0523 -0.0318 0.084 Uiso 1 1 calc R . .
H10G H -0.0013 0.0463 -0.0605 0.084 Uiso 1 1 calc R . .
O200 O 0.4425(5) 0.1432(5) -0.0709(3) 0.111(2) Uani 1 1 d . . .
C200 C 0.9002(5) 0.4142(5) 0.3898(5) 0.055(2) Uani 1 1 d . . .
C201 C 0.5888(5) 0.0107(6) 0.0841(4) 0.079(3) Uani 1 1 d . . .
H20A H 0.5608 0.0473 0.1097 0.119 Uiso 1 1 calc R . .
H20B H 0.5506 0.0111 0.0367 0.119 Uiso 1 1 calc R . .
H20C H 0.648 0.0357 0.0892 0.119 Uiso 1 1 calc R . .
C202 C 0.8416(6) 0.3976(7) 0.3210(5) 0.098(3) Uani 1 1 d . . .
H20D H 0.8604 0.4356 0.2907 0.147 Uiso 1 1 calc R . .
H20E H 0.7794 0.412 0.3161 0.147 Uiso 1 1 calc R . .
H20F H 0.8457 0.334 0.3099 0.147 Uiso 1 1 calc R . .

loop_
_atom_site_aniso_label
_atom_site_aniso_U_11
_atom_site_aniso_U_22
_atom_site_aniso_U_33
_atom_site_aniso_U_23
_atom_site_aniso_U_13
_atom_site_aniso_U_12
Pt1 0.01948(10) 0.01881(13) 0.02097(12) 0.00153(11) 0.00419(8) 0.00188(10)
P1 0.0196(7) 0.0228(9) 0.0237(8) -0.0011(7) 0.0060(6) 0.0010(6)
P2 0.0208(7) 0.0224(9) 0.0263(8) 0.0054(7) 0.0053(6) 0.0032(6)
N1A 0.024(2) 0.017(3) 0.019(3) -0.001(2) 0.007(2) -0.001(2)
C43A 0.021(2) 0.031(4) 0.019(3) 0.004(2) 0.005(2) 0.002(2)
C43B 0.024(2) 0.017(3) 0.019(3) -0.001(2) 0.007(2) -0.001(2)
N1B 0.021(2) 0.031(4) 0.019(3) 0.004(2) 0.005(2) 0.002(2)
C1 0.028(3) 0.016(3) 0.032(3) -0.001(3) 0.014(3) -0.001(2)
C2 0.034(3) 0.017(3) 0.035(3) -0.003(3) 0.013(3) 0.000(3)
C3 0.027(3) 0.025(4) 0.028(3) 0.001(3) 0.004(3) 0.007(3)
C4 0.032(3) 0.037(4) 0.039(4) -0.004(3) 0.010(3) 0.005(3)
C5 0.045(4) 0.032(4) 0.040(4) -0.019(3) -0.009(3) 0.005(3)
C6 0.040(3) 0.012(3) 0.045(4) -0.010(3) -0.004(3) 0.002(3)
C7 0.044(4) 0.030(4) 0.048(4) 0.004(3) 0.010(3) -0.010(3)
C8 0.037(3) 0.032(4) 0.032(3) 0.001(3) 0.009(3) -0.001(3)
C9 0.023(3) 0.035(4) 0.020(3) 0.004(3) 0.005(2) 0.000(3)
C10 0.027(3) 0.034(4) 0.031(3) 0.000(3) 0.012(3) -0.001(3)
C11 0.036(3) 0.049(5) 0.045(4) 0.005(4) 0.021(3) 0.013(3)
C12 0.028(3) 0.058(5) 0.048(4) 0.019(4) 0.018(3) 0.001(3)
C13 0.025(3) 0.051(5) 0.042(4) 0.001(3) 0.005(3) -0.008(3)
C14 0.031(3) 0.026(4) 0.035(3) -0.004(3) 0.007(3) 0.001(3)
C15 0.028(3) 0.023(3) 0.017(3) -0.005(2) 0.009(2) -0.001(3)
C16 0.027(3) 0.040(4) 0.036(4) -0.007(3) 0.010(3) -0.001(3)
C17 0.037(3) 0.073(6) 0.028(4) -0.005(3) 0.010(3) 0.006(3)
C18 0.047(4) 0.072(6) 0.028(4) -0.005(3) 0.021(3) -0.006(4)
C19 0.029(3) 0.064(5) 0.043(4) -0.002(4) 0.018(3) -0.001(3)
C20 0.021(3) 0.047(4) 0.032(3) 0.002(3) 0.009(3) 0.000(3)
C21 0.024(3) 0.032(4) 0.028(3) 0.002(3) 0.007(2) 0.005(3)
C22 0.027(3) 0.050(5) 0.037(4) 0.009(3) 0.012(3) 0.003(3)
C23 0.036(4) 0.074(6) 0.053(4) 0.008(4) 0.022(3) -0.001(4)
C24 0.030(3) 0.092(7) 0.076(5) 0.002(5) 0.029(4) 0.022(4)
C25 0.034(4) 0.067(6) 0.090(6) 0.019(5) 0.021(4) 0.027(4)
C26 0.031(3) 0.041(5) 0.074(5) 0.012(4) 0.016(3) 0.011(3)
C27 0.026(3) 0.024(4) 0.027(3) 0.008(3) 0.009(2) 0.001(2)
C28 0.027(3) 0.044(4) 0.032(3) 0.008(3) 0.009(3) 0.000(3)
C29 0.041(4) 0.050(5) 0.025(3) 0.005(3) 0.001(3) -0.004(3)
C30 0.052(4) 0.040(5) 0.029(4) 0.006(3) 0.017(3) 0.001(3)
C31 0.034(3) 0.060(5) 0.036(4) 0.001(3) 0.018(3) 0.003(3)
C32 0.027(3) 0.057(5) 0.032(4) 0.002(3) 0.009(3) -0.002(3)
C33 0.029(3) 0.029(4) 0.020(3) 0.005(3) 0.002(3) 0.003(3)
C34 0.038(3) 0.040(5) 0.021(3) -0.008(3) 0.003(3) 0.000(3)
C35 0.030(3) 0.034(4) 0.024(3) -0.008(3) 0.008(3) -0.007(3)
C36 0.020(3) 0.028(4) 0.026(3) -0.004(3) 0.009(2) -0.001(2)
C37 0.030(3) 0.020(4) 0.039(4) -0.002(3) 0.014(3) 0.000(3)
C38 0.027(3) 0.025(4) 0.035(3) 0.008(3) 0.013(3) 0.009(3)
C39 0.026(3) 0.027(4) 0.029(3) 0.002(3) 0.012(3) 0.004(3)
C40 0.031(3) 0.023(4) 0.033(4) 0.013(3) 0.012(3) 0.008(3)
C41 0.032(3) 0.033(4) 0.024(3) 0.003(3) 0.002(3) 0.006(3)
C42 0.029(3) 0.032(4) 0.023(3) 0.001(3) 0.002(3) 0.002(3)
C44 0.018(2) 0.024(4) 0.025(3) 0.000(3) 0.008(2) 0.003(2)
C45 0.020(3) 0.021(3) 0.023(3) -0.002(2) 0.010(2) 0.002(2)
Cl1 0.0326(8) 0.0423(11) 0.0328(8) -0.0009(8) 0.0029(7) -0.0052(7)
O1 0.059(3) 0.087(5) 0.079(4) -0.017(3) 0.026(3) 0.023(3)
O2 0.045(3) 0.062(4) 0.052(3) 0.026(3) -0.002(2) 0.002(2)
O3 0.073(3) 0.058(4) 0.057(3) -0.020(3) 0.004(3) -0.021(3)
O4 0.058(3) 0.060(4) 0.047(3) 0.013(2) 0.019(2) -0.014(3)
C100 0.094(6) 0.085(8) 0.093(7) 0.009(5) 0.070(6) 0.007(5)
C101 0.082(6) 0.057(6) 0.109(7) 0.014(5) 0.077(6) 0.012(5)
C102 0.090(6) 0.055(6) 0.098(6) 0.018(5) 0.072(5) 0.019(5)
O200 0.143(6) 0.097(6) 0.089(5) -0.043(4) 0.036(4) -0.035(5)
C200 0.065(5) 0.032(5) 0.088(6) 0.012(4) 0.052(5) 0.007(4)
C201 0.092(6) 0.081(8) 0.086(6) -0.004(5) 0.057(5) -0.013(5)
C202 0.101(7) 0.089(9) 0.098(8) 0.004(6) 0.027(6) -0.001(6)

loop_
_atom_type_symbol
_atom_type_description
_atom_type_scat_dispersion_real
_atom_type_scat_dispersion_imag
_atom_type_scat_source
C C 0.0033 0.0016 'International Tables Vol C Tables 4.2.6.8 and 6.1.1.4'
H H 0 0 'International Tables Vol C Tables 4.2.6.8 and 6.1.1.4'
O O 0.0106 0.006 'International Tables Vol C Tables 4.2.6.8 and 6.1.1.4'
Pt Pt -1.7033 8.3905 'International Tables Vol C Tables 4.2.6.8 and 6.1.1.4'
N N 0.0061 0.0033 'International Tables Vol C Tables 4.2.6.8 and 6.1.1.4'
P P 0.1023 0.0942 'International Tables Vol C Tables 4.2.6.8 and 6.1.1.4'
Cl Cl 0.1484 0.1585 'International Tables Vol C Tables 4.2.6.8 and 6.1.1.4'

loop_
_geom_angle_atom_site_label_1
_geom_angle_atom_site_label_2
_geom_angle_atom_site_label_3
_geom_angle
_geom_angle_site_symmetry_1
_geom_angle_site_symmetry_3
_geom_angle_publ_flag
C43A Pt1 N1A 79.99(19) . . ?
C43A Pt1 P1 96.16(14) . . ?
N1A Pt1 P1 175.43(13) . . ?
C43A Pt1 P2 177.09(13) . . ?
N1A Pt1 P2 98.76(13) . . ?
P1 Pt1 P2 85.20(5) . . ?
C9 P1 C1 103.4(3) . . ?
C9 P1 C15 108.7(2) . . ?
C1 P1 C15 105.9(3) . . ?
C9 P1 Pt1 114.4(2) . . ?
C1 P1 Pt1 110.03(18) . . ?
C15 P1 Pt1 113.65(18) . . ?
C21 P2 C2 103.8(3) . . ?
C21 P2 C27 108.2(2) . . ?
C2 P2 C27 104.5(3) . . ?
C21 P2 Pt1 115.7(2) . . ?
C2 P2 Pt1 108.00(18) . . ?
C27 P2 Pt1 115.38(18) . . ?
C45 N1A C33 117.2(5) . . ?
C45 N1A Pt1 113.3(3) . . ?
C33 N1A Pt1 129.5(4) . . ?
C42 C43A C44 116.8(5) . . ?
C42 C43A Pt1 130.3(4) . . ?
C44 C43A Pt1 112.8(3) . . ?
C2 C1 C3 123.0(5) . . ?
C2 C1 P1 116.2(4) . . ?
C3 C1 P1 120.5(4) . . ?
C1 C2 P2 120.4(4) . . ?
C1 C2 H2 119.8 . . ?
P2 C2 H2 119.8 . . ?
C8 C3 C4 118.4(5) . . ?
C8 C3 C1 119.0(5) . . ?
C4 C3 C1 122.6(5) . . ?
C5 C4 C3 118.0(6) . . ?
C5 C4 H4 121 . . ?
C3 C4 H4 121 . . ?
C6 C5 C4 123.8(6) . . ?
C6 C5 H5 118.1 . . ?
C4 C5 H5 118.1 . . ?
C5 C6 C7 119.5(6) . . ?
C5 C6 H6 120.2 . . ?
C7 C6 H6 120.2 . . ?
C6 C7 C8 120.2(6) . . ?
C6 C7 H7 119.9 . . ?
C8 C7 H7 119.9 . . ?
C3 C8 C7 120.1(6) . . ?
C3 C8 H8 119.9 . . ?
C7 C8 H8 119.9 . . ?
C14 C9 C10 118.6(5) . . ?
C14 C9 P1 123.4(4) . . ?
C10 C9 P1 117.9(4) . . ?
C11 C10 C9 120.3(6) . . ?
C11 C10 H10 119.8 . . ?
C9 C10 H10 119.8 . . ?
C12 C11 C10 120.6(6) . . ?
C12 C11 H11 119.7 . . ?
C10 C11 H11 119.7 . . ?
C13 C12 C11 119.6(5) . . ?
C13 C12 H12 120.2 . . ?
C11 C12 H12 120.2 . . ?
C12 C13 C14 120.9(6) . . ?
C12 C13 H13 119.6 . . ?
C14 C13 H13 119.6 . . ?
C9 C14 C13 120.1(6) . . ?
C9 C14 H14 119.9 . . ?
C13 C14 H14 119.9 . . ?
C16 C15 C20 118.8(5) . . ?
C16 C15 P1 123.9(4) . . ?
C20 C15 P1 117.3(4) . . ?
C17 C16 C15 120.4(5) . . ?
C17 C16 H16 119.8 . . ?
C15 C16 H16 119.8 . . ?
C18 C17 C16 119.2(5) . . ?
C18 C17 H17 120.4 . . ?
C16 C17 H17 120.4 . . ?
C19 C18 C17 121.4(5) . . ?
C19 C18 H18 119.3 . . ?
C17 C18 H18 119.3 . . ?
C18 C19 C20 119.5(5) . . ?
C18 C19 H19 120.2 . . ?
C20 C19 H19 120.2 . . ?
C19 C20 C15 120.7(5) . . ?
C19 C20 H20 119.6 . . ?
C15 C20 H20 119.6 . . ?
C26 C21 C22 120.2(5) . . ?
C26 C21 P2 121.2(5) . . ?
C22 C21 P2 118.4(4) . . ?
C21 C22 C23 120.3(6) . . ?
C21 C22 H22 119.8 . . ?
C23 C22 H22 119.8 . . ?
C24 C23 C22 119.0(6) . . ?
C24 C23 H23 120.5 . . ?
C22 C23 H23 120.5 . . ?
C23 C24 C25 121.3(6) . . ?
C23 C24 H24 119.3 . . ?
C25 C24 H24 119.3 . . ?
C24 C25 C26 119.9(7) . . ?
C24 C25 H25 120.1 . . ?
C26 C25 H25 120.1 . . ?
C21 C26 C25 119.2(6) . . ?
C21 C26 H26 120.4 . . ?
C25 C26 H26 120.4 . . ?
C32 C27 C28 118.9(5) . . ?
C32 C27 P2 117.8(4) . . ?
C28 C27 P2 123.1(4) . . ?
C29 C28 C27 120.0(5) . . ?
C29 C28 H28 120 . . ?
C27 C28 H28 120 . . ?
C30 C29 C28 120.2(5) . . ?
C30 C29 H29 119.9 . . ?
C28 C29 H29 119.9 . . ?
C31 C30 C29 120.0(5) . . ?
C31 C30 H30 120 . . ?
C29 C30 H30 120 . . ?
C30 C31 C32 120.3(5) . . ?
C30 C31 H31 119.9 . . ?
C32 C31 H31 119.9 . . ?
C31 C32 C27 120.6(5) . . ?
C31 C32 H32 119.7 . . ?
C27 C32 H32 119.7 . . ?
N1A C33 C34 121.2(5) . . ?
N1A C33 H33 119.4 . . ?
C34 C33 H33 119.4 . . ?
C35 C34 C33 122.1(5) . . ?
C35 C34 H34 119 . . ?
C33 C34 H34 119 . . ?
C34 C35 C36 119.3(5) . . ?
C34 C35 H35 120.4 . . ?
C36 C35 H35 120.4 . . ?
C37 C36 C45 119.4(5) . . ?
C37 C36 C35 124.4(5) . . ?
C45 C36 C35 116.2(5) . . ?
C38 C37 C36 121.7(5) . . ?
C38 C37 H37 119.2 . . ?
C36 C37 H37 119.2 . . ?
C37 C38 C39 121.0(5) . . ?
C37 C38 H38 119.5 . . ?
C39 C38 H38 119.5 . . ?
C44 C39 C40 117.5(5) . . ?
C44 C39 C38 119.1(5) . . ?
C40 C39 C38 123.4(5) . . ?
C41 C40 C39 119.3(5) . . ?
C41 C40 H40 120.3 . . ?
C39 C40 H40 120.3 . . ?
C40 C41 C42 121.0(5) . . ?
C40 C41 H41 119.5 . . ?
C42 C41 H41 119.5 . . ?
C43A C42 C41 122.1(6) . . ?
C43A C42 H42 118.9 . . ?
C41 C42 H42 118.9 . . ?
C43A C44 C39 123.2(5) . . ?
C43A C44 C45 116.8(5) . . ?
C39 C44 C45 120.0(5) . . ?
N1A C45 C36 124.0(5) . . ?
N1A C45 C44 117.1(5) . . ?
C36 C45 C44 118.9(5) . . ?
O3 Cl1 O2 112.3(3) . . ?
O3 Cl1 O1 108.6(3) . . ?
O2 Cl1 O1 108.4(3) . . ?
O3 Cl1 O4 110.6(3) . . ?
O2 Cl1 O4 108.9(3) . . ?
O1 Cl1 O4 108.0(3) . . ?
C101 C100 H10A 109.5 . . ?
C101 C100 H10B 109.5 . . ?
H10A C100 H10B 109.5 . . ?
C101 C100 H10C 109.5 . . ?
H10A C100 H10C 109.5 . . ?
H10B C100 H10C 109.5 . . ?
C100 C101 C102 113.4(7) . 3 ?
C100 C101 H10D 108.9 . . ?
C102 C101 H10D 108.9 3 . ?
C100 C101 H10E 108.9 . . ?
C102 C101 H10E 108.9 3 . ?
H10D C101 H10E 107.7 . . ?
C101 C102 C102 113.4(9) 3 3 ?
C101 C102 H10F 108.9 3 . ?
C102 C102 H10F 108.9 3 . ?
C101 C102 H10G 108.9 3 . ?
C102 C102 H10G 108.9 3 . ?
H10F C102 H10G 107.7 . . ?
O200 C200 C202 125.3(9) 4_666 . ?
O200 C200 C201 116.2(9) 4_666 2_655 ?
C202 C200 C201 118.6(8) . 2_655 ?
C200 C201 H20A 109.5 2_645 . ?
C200 C201 H20B 109.5 2_645 . ?
H20A C201 H20B 109.5 . . ?
C200 C201 H20C 109.5 2_645 . ?
H20A C201 H20C 109.5 . . ?
H20B C201 H20C 109.5 . . ?
C200 C202 H20D 109.5 . . ?
C200 C202 H20E 109.5 . . ?
H20D C202 H20E 109.5 . . ?
C200 C202 H20F 109.5 . . ?
H20D C202 H20F 109.5 . . ?
H20E C202 H20F 109.5 . . ?

loop_
_geom_bond_atom_site_label_1
_geom_bond_atom_site_label_2
_geom_bond_distance
_geom_bond_site_symmetry_2
_geom_bond_publ_flag
Pt1 C43A 2.085(5) . ?
Pt1 N1A 2.100(5) . ?
Pt1 P1 2.2597(14) . ?
Pt1 P2 2.2672(14) . ?
P1 C9 1.815(5) . ?
P1 C1 1.819(6) . ?
P1 C15 1.822(5) . ?
P2 C21 1.815(5) . ?
P2 C2 1.817(6) . ?
P2 C27 1.820(5) . ?
N1A C45 1.365(7) . ?
N1A C33 1.374(6) . ?
C43A C42 1.365(6) . ?
C43A C44 1.395(7) . ?
C1 C2 1.338(7) . ?
C1 C3 1.499(8) . ?
C2 H2 0.93 . ?
C3 C8 1.390(8) . ?
C3 C4 1.414(8) . ?
C4 C5 1.387(8) . ?
C4 H4 0.93 . ?
C5 C6 1.315(9) . ?
C5 H5 0.93 . ?
C6 C7 1.375(8) . ?
C6 H6 0.93 . ?
C7 C8 1.396(8) . ?
C7 H7 0.93 . ?
C8 H8 0.93 . ?
C9 C14 1.389(7) . ?
C9 C10 1.392(8) . ?
C10 C11 1.389(7) . ?
C10 H10 0.93 . ?
C11 C12 1.370(9) . ?
C11 H11 0.93 . ?
C12 C13 1.368(9) . ?
C12 H12 0.93 . ?
C13 C14 1.390(7) . ?
C13 H13 0.93 . ?
C14 H14 0.93 . ?
C15 C16 1.390(7) . ?
C15 C20 1.393(7) . ?
C16 C17 1.388(8) . ?
C16 H16 0.93 . ?
C17 C18 1.373(8) . ?
C17 H17 0.93 . ?
C18 C19 1.371(8) . ?
C18 H18 0.93 . ?
C19 C20 1.374(8) . ?
C19 H19 0.93 . ?
C20 H20 0.93 . ?
C21 C26 1.385(8) . ?
C21 C22 1.390(8) . ?
C22 C23 1.391(8) . ?
C22 H22 0.93 . ?
C23 C24 1.369(10) . ?
C23 H23 0.93 . ?
C24 C25 1.384(10) . ?
C24 H24 0.93 . ?
C25 C26 1.390(8) . ?
C25 H25 0.93 . ?
C26 H26 0.93 . ?
C27 C32 1.382(7) . ?
C27 C28 1.388(7) . ?
C28 C29 1.382(8) . ?
C28 H28 0.93 . ?
C29 C30 1.381(8) . ?
C29 H29 0.93 . ?
C30 C31 1.363(7) . ?
C30 H30 0.93 . ?
C31 C32 1.380(8) . ?
C31 H31 0.93 . ?
C32 H32 0.93 . ?
C33 C34 1.375(8) . ?
C33 H33 0.93 . ?
C34 C35 1.358(8) . ?
C34 H34 0.93 . ?
C35 C36 1.420(7) . ?
C35 H35 0.93 . ?
C36 C37 1.411(8) . ?
C36 C45 1.413(7) . ?
C37 C38 1.346(8) . ?
C37 H37 0.93 . ?
C38 C39 1.429(8) . ?
C38 H38 0.93 . ?
C39 C44 1.399(8) . ?
C39 C40 1.418(7) . ?
C40 C41 1.367(8) . ?
C40 H40 0.93 . ?
C41 C42 1.388(8) . ?
C41 H41 0.93 . ?
C42 H42 0.93 . ?
C44 C45 1.439(7) . ?
Cl1 O3 1.414(5) . ?
Cl1 O2 1.426(4) . ?
Cl1 O1 1.440(5) . ?
Cl1 O4 1.445(4) . ?
C100 C101 1.523(10) . ?
C100 H10A 0.96 . ?
C100 H10B 0.96 . ?
C100 H10C 0.96 . ?
C101 C102 1.523(11) 3 ?
C101 H10D 0.97 . ?
C101 H10E 0.97 . ?
C102 C101 1.523(11) 3 ?
C102 C102 1.555(14) 3 ?
C102 H10F 0.97 . ?
C102 H10G 0.97 . ?
O200 C200 1.193(9) 4_565 ?
C200 O200 1.193(9) 4_666 ?
C200 C202 1.427(10) . ?
C200 C201 1.490(11) 2_655 ?
C201 C200 1.490(11) 2_645 ?
C201 H20A 0.96 . ?
C201 H20B 0.96 . ?
C201 H20C 0.96 . ?
C202 H20D 0.96 . ?
C202 H20E 0.96 . ?
C202 H20F 0.96 . ?
